data_7052336
loop_
_publ_author_name
'Dechambenoit, Pierre'
'Ferlay, Sylvie'
'Hosseini, Mir Wais'
'Planeix, Jean-Marc'
'Kyritsakas, Nathalie'

_publ_section_title
;
 Molecular tectonics: control of packing of hybrid 1-D and 2-D H-bonded
 molecular networks formed between bisamidinium dication and
 cyanometallate anions
;
_journal_issue 10
_journal_name_full 'New Journal of Chemistry'
_journal_page_first 1403
_journal_paper_doi 10.1039/b606265m
_journal_volume 30
_journal_year 2006
_chemical_formula_moiety 'C26 H44 N4, C4 N4 Ni'
_chemical_formula_sum 'C30 H44 N8 Ni'
_chemical_formula_weight 575.44
_chemical_name_systematic
;
?
;
_space_group_IT_number 2
_symmetry_cell_setting triclinic
_symmetry_space_group_name_Hall '-P 1'
_symmetry_space_group_name_H-M 'P -1'
_atom_sites_solution_hydrogens geom
_atom_sites_solution_primary direct
_atom_sites_solution_secondary difmap
_audit_creation_method SHELXL-97
_cell_angle_alpha 68.098(2)
_cell_angle_beta 84.4370(10)
_cell_angle_gamma 84.4120(10)
_cell_formula_units_Z 1
_cell_length_a 8.2020(2)
_cell_length_b 9.5615(2)
_cell_length_c 10.9335(3)
_cell_measurement_reflns_used 5509
_cell_measurement_temperature 173(2)
_cell_measurement_theta_max 29.84
_cell_measurement_theta_min 2.30
_cell_volume 790.07(4)
_computing_cell_refinement 'Bruker SMART'
_computing_data_collection 'Bruker SMART'
_computing_data_reduction 'Bruker SAINT'
_computing_molecular_graphics 'Bruker SHELXTL'
_computing_publication_material 'Bruker SHELXTL'
_computing_structure_refinement 'SHELXL-97 (Sheldrick, 1997)'
_computing_structure_solution 'SHELXS-97 (Sheldrick, 1990)'
_diffrn_ambient_temperature 173(2)
_diffrn_measured_fraction_theta_full 0.989
_diffrn_measured_fraction_theta_max 0.989
_diffrn_measurement_device_type 'CCD area detector'
_diffrn_measurement_method 'phi and omega scans'
_diffrn_radiation_monochromator graphite
_diffrn_radiation_source 'fine-focus sealed tube'
_diffrn_radiation_type MoK\a
_diffrn_radiation_wavelength 0.71073
_diffrn_reflns_av_R_equivalents 0.0341
_diffrn_reflns_av_sigmaI/netI 0.0389
_diffrn_reflns_limit_h_max 11
_diffrn_reflns_limit_h_min -8
_diffrn_reflns_limit_k_max 13
_diffrn_reflns_limit_k_min -13
_diffrn_reflns_limit_l_max 15
_diffrn_reflns_limit_l_min -15
_diffrn_reflns_number 12610
_diffrn_reflns_theta_full 29.91
_diffrn_reflns_theta_max 29.91
_diffrn_reflns_theta_min 2.30
_exptl_absorpt_coefficient_mu 0.645
_exptl_absorpt_correction_T_max 0.9562
_exptl_absorpt_correction_T_min 0.8818
_exptl_absorpt_correction_type multi-scan
_exptl_absorpt_process_details sadabs
_exptl_crystal_colour colorless
_exptl_crystal_density_diffrn 1.209
_exptl_crystal_density_meas ?
_exptl_crystal_density_method 'not measured'
_exptl_crystal_description prism
_exptl_crystal_F_000 308
_exptl_crystal_size_max 0.20
_exptl_crystal_size_mid 0.10
_exptl_crystal_size_min 0.07
_refine_diff_density_max 0.450
_refine_diff_density_min -0.276
_refine_diff_density_rms 0.057
_refine_ls_extinction_method none
_refine_ls_goodness_of_fit_ref 1.048
_refine_ls_hydrogen_treatment riding
_refine_ls_matrix_type full
_refine_ls_number_parameters 180
_refine_ls_number_reflns 4524
_refine_ls_number_restraints 0
_refine_ls_restrained_S_all 1.048
_refine_ls_R_factor_all 0.0432
_refine_ls_R_factor_gt 0.0346
_refine_ls_shift/su_max 0.000
_refine_ls_shift/su_mean 0.000
_refine_ls_structure_factor_coef Fsqd
_refine_ls_weighting_details 'calc w=1/[\s^2^(Fo^2^)+(0.0473P)^2^+0.1186P] where P=(Fo^2^+2Fc^2^)/3'
_refine_ls_weighting_scheme calc
_refine_ls_wR_factor_gt 0.0868
_refine_ls_wR_factor_ref 0.0901
_reflns_number_gt 3920
_reflns_number_total 4524
_reflns_threshold_expression >2sigma(I)
_cod_data_source_file b606265m.txt
_cod_data_source_block e305a
_cod_depositor_comments
;
The following automatic conversions were performed:
'_symmetry_cell_setting' value 'Triclinic' changed to 'triclinic'
according to '/home/saulius/struct/CIF-dictionaries/cif_core.dic'
dictionary named 'cif_core.dic' version 2.4.1 from 2010-06-29.

Automatic conversion script
Id: cif_fix_enum 1527 2010-12-29 10:47:43Z saulius 

The following automatic conversions were performed:

'_exptl_crystal_density_meas' value 'none' was changed to '?' - the
value is perceived as not measured.

Automatic conversion script
Id: cif_fix_values 3008 2015-01-20 13:52:24Z robertas 
;
_cod_original_cell_volume 790.07(3)
_cod_original_sg_symbol_H-M P-1
_cod_database_code 7052336

loop_
_symmetry_equiv_pos_as_xyz
'x, y, z'
'-x, -y, -z'

loop_
_atom_site_label
_atom_site_type_symbol
_atom_site_fract_x
_atom_site_fract_y
_atom_site_fract_z
_atom_site_U_iso_or_equiv
_atom_site_adp_type
_atom_site_occupancy
_atom_site_symmetry_multiplicity
_atom_site_calc_flag
_atom_site_refinement_flags
_atom_site_disorder_assembly
_atom_site_disorder_group
C1 C 0.63651(16) 0.30377(13) 0.86549(12) 0.0189(2) Uani 1 1 d . . .
N1 N 0.66214(14) 0.15875(11) 0.93736(10) 0.0217(2) Uani 1 1 d . . .
H1 H 0.6301 0.1263 1.0219 0.026 Uiso 1 1 calc R . .
C2 C 0.74218(17) 0.04962(13) 0.88136(12) 0.0215(3) Uani 1 1 d . . .
H2A H 0.6575 -0.0017 0.8582 0.026 Uiso 1 1 calc R . .
H2B H 0.8092 -0.0281 0.9481 0.026 Uiso 1 1 calc R . .
C3 C 0.85227(16) 0.12912(13) 0.75750(12) 0.0194(2) Uani 1 1 d . . .
C4 C 0.74339(16) 0.25962(13) 0.66725(12) 0.0205(2) Uani 1 1 d . . .
H4A H 0.8094 0.3188 0.5870 0.025 Uiso 1 1 calc R . .
H4B H 0.6534 0.2185 0.6395 0.025 Uiso 1 1 calc R . .
N2 N 0.67412(13) 0.35818(11) 0.73784(10) 0.0198(2) Uani 1 1 d . . .
H2 H 0.6575 0.4557 0.6935 0.024 Uiso 1 1 calc R . .
C5 C 0.90750(18) 0.01736(14) 0.68668(13) 0.0251(3) Uani 1 1 d . . .
H5A H 0.8122 0.0034 0.6443 0.030 Uiso 1 1 calc R . .
H5B H 0.9920 0.0638 0.6156 0.030 Uiso 1 1 calc R . .
C6 C 0.9771(2) -0.13847(15) 0.77499(15) 0.0312(3) Uani 1 1 d . . .
H6A H 1.0679 -0.1259 0.8227 0.037 Uiso 1 1 calc R . .
H6B H 0.8903 -0.1902 0.8415 0.037 Uiso 1 1 calc R . .
C7 C 1.0408(2) -0.23663(18) 0.69505(19) 0.0456(4) Uani 1 1 d . . .
H7A H 0.9519 -0.2474 0.6461 0.068 Uiso 1 1 calc R . .
H7B H 1.0799 -0.3366 0.7551 0.068 Uiso 1 1 calc R . .
H7C H 1.1314 -0.1888 0.6328 0.068 Uiso 1 1 calc R . .
C8 C 1.00038(17) 0.18824(14) 0.79648(13) 0.0240(3) Uani 1 1 d . . .
H8A H 0.9605 0.2304 0.8649 0.029 Uiso 1 1 calc R . .
H8B H 1.0785 0.1010 0.8375 0.029 Uiso 1 1 calc R . .
C9 C 1.0946(2) 0.30829(18) 0.68561(16) 0.0355(3) Uani 1 1 d . . .
H9A H 1.1299 0.2704 0.6138 0.043 Uiso 1 1 calc R . .
H9B H 1.0210 0.4004 0.6490 0.043 Uiso 1 1 calc R . .
C10 C 1.2446(2) 0.3482(2) 0.7346(2) 0.0443(4) Uani 1 1 d . . .
H10A H 1.2101 0.3850 0.8063 0.066 Uiso 1 1 calc R . .
H10B H 1.3003 0.4272 0.6618 0.066 Uiso 1 1 calc R . .
H10C H 1.3200 0.2582 0.7673 0.066 Uiso 1 1 calc R . .
C11 C 0.56513(16) 0.40605(13) 0.93393(12) 0.0190(2) Uani 1 1 d . . .
C12 C 0.43515(17) 0.36192(14) 1.02849(13) 0.0236(3) Uani 1 1 d . . .
H12 H 0.3910 0.2672 1.0478 0.028 Uiso 1 1 calc R . .
C13 C 0.63067(17) 0.54487(14) 0.90500(13) 0.0234(3) Uani 1 1 d . . .
H13 H 0.7195 0.5754 0.8404 0.028 Uiso 1 1 calc R . .
Ni1 Ni 0.5000 0.0000 0.5000 0.01982(8) Uani 1 2 d S . .
C14 C 0.44094(18) 0.20622(15) 0.44654(12) 0.0263(3) Uani 1 1 d . . .
N3 N 0.40363(19) 0.33370(14) 0.41414(13) 0.0380(3) Uani 1 1 d . . .
C15 C 0.57326(17) 0.02571(13) 0.32651(13) 0.0237(3) Uani 1 1 d . . .
N4 N 0.61488(16) 0.04128(13) 0.21868(11) 0.0306(3) Uani 1 1 d . . .

loop_
_atom_site_aniso_label
_atom_site_aniso_U_11
_atom_site_aniso_U_22
_atom_site_aniso_U_33
_atom_site_aniso_U_23
_atom_site_aniso_U_13
_atom_site_aniso_U_12
C1 0.0214(6) 0.0170(5) 0.0173(5) -0.0058(4) 0.0003(5) -0.0007(4)
N1 0.0315(6) 0.0162(5) 0.0140(5) -0.0036(4) 0.0032(4) 0.0014(4)
C2 0.0299(7) 0.0149(5) 0.0177(6) -0.0049(4) 0.0007(5) 0.0022(5)
C3 0.0246(6) 0.0172(5) 0.0157(5) -0.0059(4) -0.0012(5) 0.0018(4)
C4 0.0263(7) 0.0194(5) 0.0147(5) -0.0059(4) -0.0017(5) 0.0018(5)
N2 0.0269(6) 0.0140(4) 0.0152(5) -0.0026(4) -0.0008(4) 0.0024(4)
C5 0.0313(7) 0.0224(6) 0.0234(6) -0.0118(5) 0.0011(5) 0.0004(5)
C6 0.0368(8) 0.0232(6) 0.0336(8) -0.0130(6) 0.0034(6) 0.0034(6)
C7 0.0593(12) 0.0301(8) 0.0496(10) -0.0219(7) 0.0066(9) 0.0069(7)
C8 0.0255(7) 0.0232(6) 0.0242(6) -0.0101(5) -0.0037(5) 0.0021(5)
C9 0.0302(8) 0.0394(8) 0.0354(8) -0.0112(7) 0.0014(6) -0.0087(6)
C10 0.0313(9) 0.0402(9) 0.0648(12) -0.0217(8) -0.0048(8) -0.0073(7)
C11 0.0234(6) 0.0158(5) 0.0165(5) -0.0051(4) -0.0007(5) 0.0012(4)
C12 0.0282(7) 0.0180(5) 0.0237(6) -0.0073(5) 0.0035(5) -0.0044(5)
C13 0.0254(7) 0.0210(6) 0.0216(6) -0.0067(5) 0.0057(5) -0.0031(5)
Ni1 0.02766(14) 0.01474(11) 0.01221(11) -0.00025(8) -0.00012(8) 0.00098(8)
C14 0.0366(8) 0.0231(6) 0.0141(6) -0.0021(5) 0.0003(5) 0.0007(5)
N3 0.0603(9) 0.0222(6) 0.0243(6) -0.0026(5) -0.0009(6) 0.0055(6)
C15 0.0291(7) 0.0166(5) 0.0205(6) -0.0019(5) -0.0016(5) 0.0022(5)
N4 0.0384(7) 0.0284(6) 0.0194(6) -0.0042(5) 0.0006(5) 0.0031(5)

loop_
_atom_type_symbol
_atom_type_description
_atom_type_scat_dispersion_real
_atom_type_scat_dispersion_imag
_atom_type_scat_source
C C 0.0033 0.0016 'International Tables Vol C Tables 4.2.6.8 and 6.1.1.4'
N N 0.0061 0.0033 'International Tables Vol C Tables 4.2.6.8 and 6.1.1.4'
Ni Ni 0.3393 1.1124 'International Tables Vol C Tables 4.2.6.8 and 6.1.1.4'
H H 0.0000 0.0000 'International Tables Vol C Tables 4.2.6.8 and 6.1.1.4'

loop_
_geom_angle_atom_site_label_1
_geom_angle_atom_site_label_2
_geom_angle_atom_site_label_3
_geom_angle
_geom_angle_site_symmetry_1
_geom_angle_site_symmetry_3
_geom_angle_publ_flag
N2 C1 N1 121.85(11) . . ?
N2 C1 C11 120.15(10) . . ?
N1 C1 C11 117.99(11) . . ?
C1 N1 C2 122.45(10) . . ?
C1 N1 H1 118.8 . . ?
C2 N1 H1 118.8 . . ?
N1 C2 C3 110.76(10) . . ?
N1 C2 H2A 109.5 . . ?
C3 C2 H2A 109.5 . . ?
N1 C2 H2B 109.5 . . ?
C3 C2 H2B 109.5 . . ?
H2A C2 H2B 108.1 . . ?
C2 C3 C4 105.81(10) . . ?
C2 C3 C8 109.75(10) . . ?
C4 C3 C8 111.33(10) . . ?
C2 C3 C5 109.09(10) . . ?
C4 C3 C5 108.84(10) . . ?
C8 C3 C5 111.82(11) . . ?
N2 C4 C3 109.94(10) . . ?
N2 C4 H4A 109.7 . . ?
C3 C4 H4A 109.7 . . ?
N2 C4 H4B 109.7 . . ?
C3 C4 H4B 109.7 . . ?
H4A C4 H4B 108.2 . . ?
C1 N2 C4 121.38(10) . . ?
C1 N2 H2 119.3 . . ?
C4 N2 H2 119.3 . . ?
C6 C5 C3 115.53(11) . . ?
C6 C5 H5A 108.4 . . ?
C3 C5 H5A 108.4 . . ?
C6 C5 H5B 108.4 . . ?
C3 C5 H5B 108.4 . . ?
H5A C5 H5B 107.5 . . ?
C7 C6 C5 111.85(13) . . ?
C7 C6 H6A 109.2 . . ?
C5 C6 H6A 109.2 . . ?
C7 C6 H6B 109.2 . . ?
C5 C6 H6B 109.2 . . ?
H6A C6 H6B 107.9 . . ?
C6 C7 H7A 109.5 . . ?
C6 C7 H7B 109.5 . . ?
H7A C7 H7B 109.5 . . ?
C6 C7 H7C 109.5 . . ?
H7A C7 H7C 109.5 . . ?
H7B C7 H7C 109.5 . . ?
C9 C8 C3 116.78(11) . . ?
C9 C8 H8A 108.1 . . ?
C3 C8 H8A 108.1 . . ?
C9 C8 H8B 108.1 . . ?
C3 C8 H8B 108.1 . . ?
H8A C8 H8B 107.3 . . ?
C10 C9 C8 111.63(14) . . ?
C10 C9 H9A 109.3 . . ?
C8 C9 H9A 109.3 . . ?
C10 C9 H9B 109.3 . . ?
C8 C9 H9B 109.3 . . ?
H9A C9 H9B 108.0 . . ?
C9 C10 H10A 109.5 . . ?
C9 C10 H10B 109.5 . . ?
H10A C10 H10B 109.5 . . ?
C9 C10 H10C 109.5 . . ?
H10A C10 H10C 109.5 . . ?
H10B C10 H10C 109.5 . . ?
C12 C11 C13 120.10(11) . . ?
C12 C11 C1 119.94(11) . . ?
C13 C11 C1 119.95(11) . . ?
C13 C12 C11 120.55(11) 2_667 . ?
C13 C12 H12 119.7 2_667 . ?
C11 C12 H12 119.7 . . ?
C12 C13 C11 119.35(12) 2_667 . ?
C12 C13 H13 120.3 2_667 . ?
C11 C13 H13 120.3 . . ?
C14 Ni1 C14 180.0 2_656 . ?
C14 Ni1 C15 90.21(5) 2_656 . ?
C14 Ni1 C15 89.80(5) . . ?
C14 Ni1 C15 89.80(5) 2_656 2_656 ?
C14 Ni1 C15 90.20(5) . 2_656 ?
C15 Ni1 C15 180.0 . 2_656 ?
N3 C14 Ni1 179.55(14) . . ?
N4 C15 Ni1 178.41(13) . . ?

loop_
_geom_bond_atom_site_label_1
_geom_bond_atom_site_label_2
_geom_bond_distance
_geom_bond_site_symmetry_2
_geom_bond_publ_flag
C1 N2 1.3115(16) . ?
C1 N1 1.3216(15) . ?
C1 C11 1.4861(16) . ?
N1 C2 1.4696(15) . ?
N1 H1 0.8800 . ?
C2 C3 1.5348(17) . ?
C2 H2A 0.9900 . ?
C2 H2B 0.9900 . ?
C3 C4 1.5373(17) . ?
C3 C8 1.5462(18) . ?
C3 C5 1.5497(16) . ?
C4 N2 1.4696(15) . ?
C4 H4A 0.9900 . ?
C4 H4B 0.9900 . ?
N2 H2 0.8800 . ?
C5 C6 1.5317(19) . ?
C5 H5A 0.9900 . ?
C5 H5B 0.9900 . ?
C6 C7 1.532(2) . ?
C6 H6A 0.9900 . ?
C6 H6B 0.9900 . ?
C7 H7A 0.9800 . ?
C7 H7B 0.9800 . ?
C7 H7C 0.9800 . ?
C8 C9 1.529(2) . ?
C8 H8A 0.9900 . ?
C8 H8B 0.9900 . ?
C9 C10 1.523(2) . ?
C9 H9A 0.9900 . ?
C9 H9B 0.9900 . ?
C10 H10A 0.9800 . ?
C10 H10B 0.9800 . ?
C10 H10C 0.9800 . ?
C11 C12 1.3900(18) . ?
C11 C13 1.3941(17) . ?
C12 C13 1.3885(17) 2_667 ?
C12 H12 0.9500 . ?
C13 C12 1.3885(17) 2_667 ?
C13 H13 0.9500 . ?
Ni1 C14 1.8637(13) 2_656 ?
Ni1 C14 1.8637(13) . ?
Ni1 C15 1.8653(14) . ?
Ni1 C15 1.8653(14) 2_656 ?
C14 N3 1.1537(18) . ?
C15 N4 1.1530(18) . ?
